data_4125663
loop_
_publ_author_name
'Zhao, Xiangbo'
'Li, Wu'
'Wang, Junjie'
'Ma, Dawei'

_publ_section_title
;
 Convergent Route to ent-Kaurane Diterpenoids: Total Synthesis of
 Lungshengenin D and
 1\a,6\a-Diacetoxy-ent-kaura-9(11),16-dien-12,15-dione.
;
_journal_issue 8
_journal_name_full 'Journal of the American Chemical Society'
_journal_page_first 2932
_journal_page_last 2935
_journal_paper_doi 10.1021/jacs.7b00140
_journal_volume 139
_journal_year 2017
_chemical_formula_moiety 'C22 H30 O4'
_chemical_formula_sum 'C22 H30 O4'
_chemical_formula_weight 358.46
_chemical_name_systematic
; 
 ? 
;
_space_group_crystal_system triclinic
_space_group_IT_number 2
_space_group_name_Hall '-P 1'
_space_group_name_H-M_alt 'P -1'
_symmetry_space_group_name_Hall '-P 1'
_symmetry_space_group_name_H-M 'P -1'
_atom_sites_solution_hydrogens geom
_atom_sites_solution_primary direct
_audit_creation_date 2014-08-18
_audit_creation_method
; 
Olex2 1.2 
(compiled 2014.07.22 svn.r2960 for OlexSys, GUI svn.r4862) 
;
_cell_angle_alpha 84.679(2)
_cell_angle_beta 80.262(2)
_cell_angle_gamma 67.698(2)
_cell_formula_units_Z 2
_cell_length_a 7.7145(9)
_cell_length_b 9.0116(11)
_cell_length_c 14.7861(17)
_cell_measurement_reflns_used 2775
_cell_measurement_temperature 130
_cell_measurement_theta_max 30.45
_cell_measurement_theta_min 2.44
_cell_volume 936.87(19)
_computing_cell_refinement 'SAINT v7.68A (Bruker, 2009)'
_computing_data_collection 'Bruker APEX2'
_computing_data_reduction 'SAINT v7.68A (Bruker, 2009)'
_computing_molecular_graphics 'Olex2 (Dolomanov et al., 2009)'
_computing_publication_material 'Olex2 (Dolomanov et al., 2009)'
_computing_structure_refinement 'XL (Sheldrick, 2008)'
_computing_structure_solution 'ShelXS (Sheldrick, 2008)'
_diffrn_ambient_temperature 130
_diffrn_measured_fraction_theta_full 0.999
_diffrn_measured_fraction_theta_max 0.989
_diffrn_measurement_device_type 'Bruker APEX-II CCD'
_diffrn_measurement_method '\f and \w scans'
_diffrn_radiation_monochromator graphite
_diffrn_radiation_type MoK\a
_diffrn_radiation_wavelength 0.71073
_diffrn_reflns_av_R_equivalents 0.0192
_diffrn_reflns_av_unetI/netI 0.0386
_diffrn_reflns_Laue_measured_fraction_full 0.999
_diffrn_reflns_Laue_measured_fraction_max 0.989
_diffrn_reflns_limit_h_max 11
_diffrn_reflns_limit_h_min -11
_diffrn_reflns_limit_k_max 12
_diffrn_reflns_limit_k_min -12
_diffrn_reflns_limit_l_max 21
_diffrn_reflns_limit_l_min -17
_diffrn_reflns_number 9665
_diffrn_reflns_point_group_measured_fraction_full 0.999
_diffrn_reflns_point_group_measured_fraction_max 0.989
_diffrn_reflns_theta_full 25.242
_diffrn_reflns_theta_max 30.752
_diffrn_reflns_theta_min 1.398
_diffrn_standards_number 0
_exptl_absorpt_coefficient_mu 0.086
_exptl_absorpt_correction_T_max 0.7461
_exptl_absorpt_correction_T_min 0.6528
_exptl_absorpt_correction_type multi-scan
_exptl_absorpt_process_details
; 
SADABS-2008/1 (Bruker,2008) was used for absorption correction. 
wR2(int) was 0.0603 before and 0.0311 after correction. 
The Ratio of minimum to maximum transmission is 0.8749. 
The \l/2 correction factor is 0.0015. 
;
_exptl_crystal_colour colourless
_exptl_crystal_colour_primary colourless
_exptl_crystal_density_diffrn 1.271
_exptl_crystal_description block
_exptl_crystal_F_000 388
_exptl_crystal_size_max 0.26
_exptl_crystal_size_mid 0.15
_exptl_crystal_size_min 0.08
_refine_diff_density_max 0.375
_refine_diff_density_min -0.225
_refine_diff_density_rms 0.053
_refine_ls_extinction_method none
_refine_ls_goodness_of_fit_ref 1.028
_refine_ls_hydrogen_treatment constr
_refine_ls_matrix_type full
_refine_ls_number_parameters 239
_refine_ls_number_reflns 5760
_refine_ls_number_restraints 0
_refine_ls_restrained_S_all 1.028
_refine_ls_R_factor_all 0.0624
_refine_ls_R_factor_gt 0.0464
_refine_ls_shift/su_max 0.005
_refine_ls_shift/su_mean 0.000
_refine_ls_structure_factor_coef Fsqd
_refine_ls_weighting_details 'w=1/[\s^2^(Fo^2^)+(0.0647P)^2^+0.1307P] where P=(Fo^2^+2Fc^2^)/3'
_refine_ls_weighting_scheme calc
_refine_ls_wR_factor_gt 0.1159
_refine_ls_wR_factor_ref 0.1269
_reflns_Friedel_coverage 0.000
_reflns_number_gt 4426
_reflns_number_total 5760
_reflns_threshold_expression 'I > 2\s(I)'
_cod_data_source_file ja7b00140_si_002.cif
_cod_data_source_block mo_dm14461_0m
_cod_database_code 4125663
_shelxl_version_number 2014-3
_shelx_space_group_comment
; 
The symmetry employed for this shelxl refinement is uniquely defined 
by the following loop, which should always be used as a source of 
symmetry information in preference to the above space-group names. 
They are only intended as comments. 
;
_shelx_estimated_absorpt_t_max 0.993
_shelx_estimated_absorpt_t_min 0.978
_olex2_refinement_description
; 
1. Fixed Uiso 
 At 1.2 times of: 
  All C(H) groups, All C(H,H) groups 
 At 1.5 times of: 
  All C(H,H,H) groups 
2.a Ternary CH refined with riding coordinates: 
 C5(H5), C6(H6), C9(H9), C13(H13) 
2.b Secondary CH2 refined with riding coordinates: 
 C2(H2A,H2B), C3(H3A,H3B), C7(H7A,H7B), C11(H11A,H11B), C15(H15A,H15B), 
 C17(H17A,H17B) 
2.c X=CH2 refined with riding coordinates: 
 C16(H16A,H16B) 
2.d Idealised Me refined as rotating group: 
 C18(H18A,H18B,H18C), C19(H19A,H19B,H19C), C21(H21A,H21B,H21C), C22(H22A,H22B, 
 H22C) 
;
_olex2_submission_special_instructions 'No special instructions were received'

loop_
_space_group_symop_operation_xyz
'x, y, z'
'-x, -y, -z'

loop_
_atom_site_label
_atom_site_type_symbol
_atom_site_fract_x
_atom_site_fract_y
_atom_site_fract_z
_atom_site_U_iso_or_equiv
_atom_site_adp_type
_atom_site_occupancy
_atom_site_site_symmetry_order
_atom_site_calc_flag
_atom_site_refinement_flags_posn
O1 O 0.38297(12) -0.00216(11) 0.11179(6) 0.02469(19) Uani 1 1 d .
O2 O 0.92538(11) -0.11367(10) 0.31141(6) 0.02054(18) Uani 1 1 d .
O3 O 1.18441(13) -0.10203(12) 0.35640(7) 0.0313(2) Uani 1 1 d .
O4 O 0.07947(12) 0.40480(11) 0.35429(7) 0.0299(2) Uani 1 1 d .
C1 C 0.52332(15) -0.05854(14) 0.15007(8) 0.0185(2) Uani 1 1 d .
C2 C 0.57883(16) -0.22721(14) 0.19076(9) 0.0234(2) Uani 1 1 d .
H2A H 0.5484 -0.2936 0.1509 0.028 Uiso 1 1 calc R
H2B H 0.5007 -0.2245 0.2515 0.028 Uiso 1 1 calc R
C3 C 0.78775(16) -0.30870(14) 0.20269(9) 0.0222(2) Uani 1 1 d .
H3A H 0.8301 -0.4250 0.1926 0.027 Uiso 1 1 calc R
H3B H 0.8025 -0.2955 0.2663 0.027 Uiso 1 1 calc R
C4 C 0.91269(15) -0.23776(14) 0.13526(8) 0.0198(2) Uani 1 1 d .
C5 C 0.85697(15) -0.05722(13) 0.15318(8) 0.0177(2) Uani 1 1 d .
H5 H 0.9104 -0.0143 0.0950 0.021 Uiso 1 1 calc R
C6 C 0.95239(15) -0.02182(14) 0.22695(8) 0.0190(2) Uani 1 1 d .
H6 H 1.0910 -0.0531 0.2047 0.023 Uiso 1 1 calc R
C7 C 0.86707(16) 0.15494(14) 0.24771(8) 0.0211(2) Uani 1 1 d .
H7A H 0.8711 0.2187 0.1897 0.025 Uiso 1 1 calc R
H7B H 0.9438 0.1786 0.2876 0.025 Uiso 1 1 calc R
C8 C 0.66142(15) 0.20540(13) 0.29554(8) 0.0185(2) Uani 1 1 d .
C9 C 0.55623(15) 0.10786(13) 0.26250(8) 0.0167(2) Uani 1 1 d .
H9 H 0.5796 0.0103 0.3041 0.020 Uiso 1 1 calc R
C10 C 0.63667(15) 0.04426(13) 0.16262(8) 0.0170(2) Uani 1 1 d .
C11 C 0.33770(16) 0.19819(15) 0.27499(9) 0.0228(2) Uani 1 1 d .
H11A H 0.3004 0.2293 0.2131 0.027 Uiso 1 1 calc R
H11B H 0.2792 0.1207 0.3023 0.027 Uiso 1 1 calc R
C12 C 0.25000(16) 0.34638(14) 0.33219(8) 0.0210(2) Uani 1 1 d .
C13 C 0.38152(17) 0.41844(14) 0.35896(9) 0.0232(2) Uani 1 1 d .
H13 H 0.3161 0.5348 0.3730 0.028 Uiso 1 1 calc R
C14 C 0.46868(17) 0.31734(15) 0.43959(9) 0.0229(2) Uani 1 1 d .
C15 C 0.64845(17) 0.18591(15) 0.40108(8) 0.0238(2) Uani 1 1 d .
H15A H 0.6447 0.0794 0.4219 0.029 Uiso 1 1 calc R
H15B H 0.7593 0.1961 0.4213 0.029 Uiso 1 1 calc R
C16 C 0.40050(19) 0.34333(17) 0.52781(9) 0.0298(3) Uani 1 1 d .
H16A H 0.4672 0.2751 0.5736 0.036 Uiso 1 1 calc R
H16B H 0.2850 0.4302 0.5451 0.036 Uiso 1 1 calc R
C17 C 0.55266(17) 0.38691(14) 0.28358(9) 0.0231(2) Uani 1 1 d .
H17A H 0.6302 0.4486 0.2929 0.028 Uiso 1 1 calc R
H17B H 0.5128 0.4145 0.2220 0.028 Uiso 1 1 calc R
C18 C 0.88685(18) -0.25306(15) 0.03609(9) 0.0258(3) Uani 1 1 d .
H18A H 0.9024 -0.3638 0.0266 0.039 Uiso 1 1 calc GR
H18B H 0.9819 -0.2246 -0.0068 0.039 Uiso 1 1 calc GR
H18C H 0.7598 -0.1805 0.0253 0.039 Uiso 1 1 calc GR
C19 C 1.12170(16) -0.33379(15) 0.14414(9) 0.0259(3) Uani 1 1 d .
H19A H 1.1407 -0.3356 0.2082 0.039 Uiso 1 1 calc GR
H19B H 1.2010 -0.2832 0.1050 0.039 Uiso 1 1 calc GR
H19C H 1.1568 -0.4439 0.1250 0.039 Uiso 1 1 calc GR
C20 C 1.04792(16) -0.13984(14) 0.37155(8) 0.0218(2) Uani 1 1 d .
C21 C 0.99090(19) -0.21971(17) 0.45799(9) 0.0294(3) Uani 1 1 d .
H21A H 1.1022 -0.2777 0.4885 0.044 Uiso 1 1 calc GR
H21B H 0.9367 -0.2954 0.4435 0.044 Uiso 1 1 calc GR
H21C H 0.8963 -0.1385 0.4988 0.044 Uiso 1 1 calc GR
C22 C 0.59992(17) 0.17953(14) 0.08836(8) 0.0225(2) Uani 1 1 d .
H22A H 0.6401 0.1328 0.0275 0.034 Uiso 1 1 calc GR
H22B H 0.6718 0.2462 0.0949 0.034 Uiso 1 1 calc GR
H22C H 0.4645 0.2457 0.0953 0.034 Uiso 1 1 calc GR

loop_
_atom_site_aniso_label
_atom_site_aniso_U_11
_atom_site_aniso_U_22
_atom_site_aniso_U_33
_atom_site_aniso_U_23
_atom_site_aniso_U_13
_atom_site_aniso_U_12
O1 0.0210(4) 0.0300(5) 0.0248(4) -0.0019(3) -0.0082(3) -0.0091(3)
O2 0.0177(4) 0.0271(4) 0.0188(4) 0.0024(3) -0.0053(3) -0.0100(3)
O3 0.0228(4) 0.0409(5) 0.0353(5) 0.0042(4) -0.0117(4) -0.0156(4)
O4 0.0198(4) 0.0320(5) 0.0323(5) -0.0065(4) -0.0016(4) -0.0029(4)
C1 0.0172(5) 0.0219(5) 0.0169(5) -0.0033(4) -0.0013(4) -0.0075(4)
C2 0.0208(5) 0.0231(6) 0.0295(6) 0.0010(5) -0.0045(5) -0.0118(4)
C3 0.0215(5) 0.0205(5) 0.0248(6) 0.0026(4) -0.0039(4) -0.0086(4)
C4 0.0171(5) 0.0195(5) 0.0205(5) -0.0011(4) -0.0016(4) -0.0045(4)
C5 0.0157(5) 0.0203(5) 0.0168(5) 0.0015(4) -0.0017(4) -0.0071(4)
C6 0.0145(5) 0.0236(5) 0.0193(5) 0.0015(4) -0.0016(4) -0.0084(4)
C7 0.0173(5) 0.0244(5) 0.0246(6) -0.0009(4) -0.0025(4) -0.0114(4)
C8 0.0171(5) 0.0199(5) 0.0203(5) -0.0012(4) -0.0031(4) -0.0087(4)
C9 0.0141(4) 0.0184(5) 0.0186(5) -0.0004(4) -0.0025(4) -0.0070(4)
C10 0.0159(5) 0.0187(5) 0.0171(5) 0.0003(4) -0.0034(4) -0.0067(4)
C11 0.0156(5) 0.0245(6) 0.0284(6) -0.0050(5) -0.0033(4) -0.0067(4)
C12 0.0205(5) 0.0214(5) 0.0186(5) 0.0015(4) -0.0034(4) -0.0052(4)
C13 0.0236(6) 0.0198(5) 0.0251(6) -0.0042(4) -0.0021(5) -0.0067(4)
C14 0.0227(5) 0.0246(6) 0.0246(6) -0.0051(5) -0.0040(4) -0.0112(5)
C15 0.0223(5) 0.0299(6) 0.0204(6) -0.0038(5) -0.0055(4) -0.0093(5)
C16 0.0300(6) 0.0339(7) 0.0265(7) -0.0062(5) -0.0024(5) -0.0126(5)
C17 0.0238(5) 0.0202(5) 0.0270(6) -0.0007(4) -0.0022(5) -0.0107(4)
C18 0.0272(6) 0.0252(6) 0.0222(6) -0.0046(5) -0.0015(5) -0.0066(5)
C19 0.0191(5) 0.0248(6) 0.0285(6) -0.0010(5) -0.0013(5) -0.0032(4)
C20 0.0187(5) 0.0222(5) 0.0234(6) -0.0019(4) -0.0062(4) -0.0046(4)
C21 0.0297(6) 0.0345(7) 0.0246(6) 0.0039(5) -0.0089(5) -0.0117(5)
C22 0.0233(5) 0.0229(5) 0.0207(6) 0.0044(4) -0.0050(4) -0.0085(4)

loop_
_atom_type_symbol
_atom_type_description
_atom_type_scat_dispersion_real
_atom_type_scat_dispersion_imag
_atom_type_scat_source
C C 0.0033 0.0016 'International Tables Vol C Tables 4.2.6.8 and 6.1.1.4'
H H 0.0000 0.0000 'International Tables Vol C Tables 4.2.6.8 and 6.1.1.4'
O O 0.0106 0.0060 'International Tables Vol C Tables 4.2.6.8 and 6.1.1.4'

loop_
_geom_angle_atom_site_label_1
_geom_angle_atom_site_label_2
_geom_angle_atom_site_label_3
_geom_angle
C20 O2 C6 117.27(9)
O1 C1 C2 119.70(10)
O1 C1 C10 120.51(10)
C2 C1 C10 119.67(9)
C1 C2 H2A 108.5
C1 C2 H2B 108.5
C1 C2 C3 114.95(9)
H2A C2 H2B 107.5
C3 C2 H2A 108.5
C3 C2 H2B 108.5
C2 C3 H3A 109.3
C2 C3 H3B 109.3
C2 C3 C4 111.63(10)
H3A C3 H3B 108.0
C4 C3 H3A 109.3
C4 C3 H3B 109.3
C3 C4 C5 110.46(9)
C3 C4 C18 109.89(10)
C3 C4 C19 109.37(10)
C18 C4 C5 108.42(9)
C19 C4 C5 111.35(9)
C19 C4 C18 107.29(10)
C4 C5 H5 104.0
C4 C5 C10 114.35(9)
C6 C5 C4 115.38(9)
C6 C5 H5 104.0
C6 C5 C10 113.22(9)
C10 C5 H5 104.0
O2 C6 C5 109.78(9)
O2 C6 H6 109.3
O2 C6 C7 108.60(9)
C5 C6 H6 109.3
C7 C6 C5 110.46(9)
C7 C6 H6 109.3
C6 C7 H7A 109.2
C6 C7 H7B 109.2
C6 C7 C8 111.97(9)
H7A C7 H7B 107.9
C8 C7 H7A 109.2
C8 C7 H7B 109.2
C7 C8 C9 111.78(9)
C7 C8 C15 112.17(9)
C7 C8 C17 111.55(9)
C15 C8 C9 108.54(9)
C17 C8 C9 111.05(9)
C17 C8 C15 101.27(9)
C8 C9 H9 105.9
C8 C9 C10 113.83(9)
C10 C9 H9 105.9
C11 C9 C8 112.73(9)
C11 C9 H9 105.9
C11 C9 C10 111.80(9)
C1 C10 C5 112.02(9)
C1 C10 C9 103.66(8)
C1 C10 C22 108.19(9)
C9 C10 C5 111.03(8)
C22 C10 C5 108.93(9)
C22 C10 C9 112.94(9)
C9 C11 H11A 107.5
C9 C11 H11B 107.5
H11A C11 H11B 107.0
C12 C11 C9 119.13(10)
C12 C11 H11A 107.5
C12 C11 H11B 107.5
O4 C12 C11 120.19(11)
O4 C12 C13 122.14(11)
C11 C12 C13 117.66(10)
C12 C13 H13 112.6
C12 C13 C14 106.81(10)
C12 C13 C17 108.87(10)
C14 C13 H13 112.6
C14 C13 C17 102.64(10)
C17 C13 H13 112.6
C15 C14 C13 107.40(10)
C16 C14 C13 126.05(12)
C16 C14 C15 126.53(12)
C8 C15 H15A 110.5
C8 C15 H15B 110.5
C14 C15 C8 106.33(10)
C14 C15 H15A 110.5
C14 C15 H15B 110.5
H15A C15 H15B 108.7
C14 C16 H16A 120.0
C14 C16 H16B 120.0
H16A C16 H16B 120.0
C8 C17 H17A 111.3
C8 C17 H17B 111.3
C13 C17 C8 102.54(9)
C13 C17 H17A 111.3
C13 C17 H17B 111.3
H17A C17 H17B 109.2
C4 C18 H18A 109.5
C4 C18 H18B 109.5
C4 C18 H18C 109.5
H18A C18 H18B 109.5
H18A C18 H18C 109.5
H18B C18 H18C 109.5
C4 C19 H19A 109.5
C4 C19 H19B 109.5
C4 C19 H19C 109.5
H19A C19 H19B 109.5
H19A C19 H19C 109.5
H19B C19 H19C 109.5
O2 C20 C21 111.07(10)
O3 C20 O2 123.61(12)
O3 C20 C21 125.32(11)
C20 C21 H21A 109.5
C20 C21 H21B 109.5
C20 C21 H21C 109.5
H21A C21 H21B 109.5
H21A C21 H21C 109.5
H21B C21 H21C 109.5
C10 C22 H22A 109.5
C10 C22 H22B 109.5
C10 C22 H22C 109.5
H22A C22 H22B 109.5
H22A C22 H22C 109.5
H22B C22 H22C 109.5

loop_
_geom_bond_atom_site_label_1
_geom_bond_atom_site_label_2
_geom_bond_distance
O1 C1 1.2196(13)
O2 C6 1.4626(14)
O2 C20 1.3477(13)
O3 C20 1.2055(15)
O4 C12 1.2147(14)
C1 C2 1.5097(16)
C1 C10 1.5358(15)
C2 H2A 0.9900
C2 H2B 0.9900
C2 C3 1.5303(16)
C3 H3A 0.9900
C3 H3B 0.9900
C3 C4 1.5350(16)
C4 C5 1.5532(16)
C4 C18 1.5382(17)
C4 C19 1.5354(16)
C5 H5 1.0000
C5 C6 1.5323(16)
C5 C10 1.5836(15)
C6 H6 1.0000
C6 C7 1.5137(16)
C7 H7A 0.9900
C7 H7B 0.9900
C7 C8 1.5351(15)
C8 C9 1.5572(15)
C8 C15 1.5445(16)
C8 C17 1.5381(16)
C9 H9 1.0000
C9 C10 1.5720(15)
C9 C11 1.5555(15)
C10 C22 1.5385(16)
C11 H11A 0.9900
C11 H11B 0.9900
C11 C12 1.5122(17)
C12 C13 1.5138(17)
C13 H13 1.0000
C13 C14 1.5192(18)
C13 C17 1.5305(17)
C14 C15 1.5039(17)
C14 C16 1.3283(18)
C15 H15A 0.9900
C15 H15B 0.9900
C16 H16A 0.9500
C16 H16B 0.9500
C17 H17A 0.9900
C17 H17B 0.9900
C18 H18A 0.9800
C18 H18B 0.9800
C18 H18C 0.9800
C19 H19A 0.9800
C19 H19B 0.9800
C19 H19C 0.9800
C20 C21 1.4916(18)
C21 H21A 0.9800
C21 H21B 0.9800
C21 H21C 0.9800
C22 H22A 0.9800
C22 H22B 0.9800
C22 H22C 0.9800

loop_
_geom_hbond_atom_site_label_D
_geom_hbond_atom_site_label_H
_geom_hbond_atom_site_label_A
_geom_hbond_distance_DH
_geom_hbond_distance_HA
_geom_hbond_distance_DA
_geom_hbond_angle_DHA
_geom_hbond_site_symmetry_A
C2 H2B O3 0.99 2.56 3.4520(16) 149.3 1_455
C3 H3B O2 0.99 2.37 3.0526(15) 125.4 .
C11 H11B O3 0.99 2.41 3.3926(16) 170.3 1_455
C18 H18C O1 0.98 2.61 3.3730(15) 135.2 2_655
C19 H19A O2 0.98 2.50 3.1158(16) 120.2 .
C22 H22A O1 0.98 2.53 3.4518(15) 157.1 2_655

loop_
_geom_torsion_atom_site_label_1
_geom_torsion_atom_site_label_2
_geom_torsion_atom_site_label_3
_geom_torsion_atom_site_label_4
_geom_torsion
O1 C1 C2 C3 157.22(11)
O1 C1 C10 C5 -144.15(11)
O1 C1 C10 C9 96.07(12)
O1 C1 C10 C22 -24.07(14)
O2 C6 C7 C8 -52.33(12)
O4 C12 C13 C14 101.53(13)
O4 C12 C13 C17 -148.29(12)
C1 C2 C3 C4 -25.08(14)
C2 C1 C10 C5 39.77(14)
C2 C1 C10 C9 -80.01(12)
C2 C1 C10 C22 159.85(10)
C2 C3 C4 C5 62.24(12)
C2 C3 C4 C18 -57.33(13)
C2 C3 C4 C19 -174.86(10)
C3 C4 C5 C6 85.90(11)
C3 C4 C5 C10 -48.03(12)
C4 C5 C6 O2 -52.29(12)
C4 C5 C6 C7 -172.02(9)
C4 C5 C10 C1 -1.07(13)
C4 C5 C10 C9 114.30(10)
C4 C5 C10 C22 -120.72(10)
C5 C6 C7 C8 68.12(12)
C6 O2 C20 O3 -5.53(17)
C6 O2 C20 C21 174.12(10)
C6 C5 C10 C1 -135.99(10)
C6 C5 C10 C9 -20.63(12)
C6 C5 C10 C22 104.36(11)
C6 C7 C8 C9 -33.17(13)
C6 C7 C8 C15 89.00(12)
C6 C7 C8 C17 -158.18(10)
C7 C8 C9 C10 -26.87(13)
C7 C8 C9 C11 -155.56(10)
C7 C8 C15 C14 147.34(10)
C7 C8 C17 C13 -162.51(10)
C8 C9 C10 C1 175.10(9)
C8 C9 C10 C5 54.65(12)
C8 C9 C10 C22 -68.05(12)
C8 C9 C11 C12 -11.96(15)
C9 C8 C15 C14 -88.66(11)
C9 C8 C17 C13 72.08(11)
C9 C11 C12 O4 -168.99(11)
C9 C11 C12 C13 11.83(16)
C10 C1 C2 C3 -26.66(15)
C10 C5 C6 O2 82.15(11)
C10 C5 C6 C7 -37.58(12)
C10 C9 C11 C12 -141.69(11)
C11 C9 C10 C1 -55.74(11)
C11 C9 C10 C5 -176.20(9)
C11 C9 C10 C22 61.11(12)
C11 C12 C13 C14 -79.31(13)
C11 C12 C13 C17 30.87(14)
C12 C13 C14 C15 90.52(11)
C12 C13 C14 C16 -91.07(14)
C12 C13 C17 C8 -71.28(11)
C13 C14 C15 C8 -2.88(13)
C14 C13 C17 C8 41.68(11)
C15 C8 C9 C10 -151.10(9)
C15 C8 C9 C11 80.21(12)
C15 C8 C17 C13 -43.01(11)
C16 C14 C15 C8 178.71(12)
C17 C8 C9 C10 98.41(11)
C17 C8 C9 C11 -30.27(13)
C17 C8 C15 C14 28.29(11)
C17 C13 C14 C15 -23.94(12)
C17 C13 C14 C16 154.47(12)
C18 C4 C5 C6 -153.64(10)
C18 C4 C5 C10 72.43(12)
C19 C4 C5 C6 -35.83(13)
C19 C4 C5 C10 -169.76(9)
C20 O2 C6 C5 158.46(9)
C20 O2 C6 C7 -80.68(11)
